data_2238918
loop_
_publ_author_name
'Li, Yang'
'Sun, Chen'
'Zhang, Ran'

_publ_section_title
;
 Ethyl
 6-methyl-8-phenyl-1,2,4-triazolo[1,5-<i>a</i>]pyridine-7-carboxylate
;
_journal_issue 12
_journal_name_full 'Acta Crystallographica Section E'
_journal_page_first o1812
_journal_paper_doi 10.1107/S1600536813031152
_journal_volume 69
_journal_year 2013
_chemical_formula_iupac 'C16 H15 N3 O2'
_chemical_formula_moiety 'C16 H15 N3 O2'
_chemical_formula_sum 'C16 H15 N3 O2'
_chemical_formula_weight 281.31
_chemical_name_systematic
;
Ethyl 6-methyl-8-phenyl-1,2,4-triazolo[1,5-<i>a</i>]pyridine-7-carboxylate
;
_space_group_IT_number 14
_symmetry_cell_setting monoclinic
_symmetry_space_group_name_Hall '-P 2yn'
_symmetry_space_group_name_H-M 'P 1 21/n 1'
_atom_sites_solution_hydrogens geom
_atom_sites_solution_primary direct
_atom_sites_solution_secondary difmap
_audit_creation_method SHELXL-97
_cell_angle_alpha 90.00
_cell_angle_beta 98.986(4)
_cell_angle_gamma 90.00
_cell_formula_units_Z 4
_cell_length_a 13.401(3)
_cell_length_b 7.4825(19)
_cell_length_c 15.068(4)
_cell_measurement_reflns_used 3034
_cell_measurement_temperature 298(2)
_cell_measurement_theta_max 25.11
_cell_measurement_theta_min 2.74
_cell_volume 1492.4(6)
_computing_cell_refinement 'SAINT (Bruker, 1999)'
_computing_data_collection 'SMART (Bruker, 1998)'
_computing_data_reduction 'SAINT (Bruker, 1999)'
_computing_molecular_graphics 'SHELXTL (Sheldrick, 2008)'
_computing_publication_material 'SHELXTL (Sheldrick, 2008)'
_computing_structure_refinement 'SHELXL97 (Sheldrick, 2008)'
_computing_structure_solution 'SHELXS97 (Sheldrick, 2008)'
_diffrn_ambient_temperature 298(2)
_diffrn_measured_fraction_theta_full 0.999
_diffrn_measured_fraction_theta_max 0.999
_diffrn_measurement_device_type 'Brucker SMART APEXII CCD area-detector'
_diffrn_measurement_method 'phi and omega scans'
_diffrn_radiation_monochromator graphite
_diffrn_radiation_source 'fine-focus sealed tube'
_diffrn_radiation_type MoK\a
_diffrn_radiation_wavelength 0.71073
_diffrn_reflns_av_R_equivalents 0.0858
_diffrn_reflns_av_sigmaI/netI 0.0580
_diffrn_reflns_limit_h_max 15
_diffrn_reflns_limit_h_min -10
_diffrn_reflns_limit_k_max 7
_diffrn_reflns_limit_k_min -8
_diffrn_reflns_limit_l_max 17
_diffrn_reflns_limit_l_min -17
_diffrn_reflns_number 7312
_diffrn_reflns_theta_full 25.00
_diffrn_reflns_theta_max 25.00
_diffrn_reflns_theta_min 1.89
_exptl_absorpt_coefficient_mu 0.085
_exptl_absorpt_correction_T_max 0.9874
_exptl_absorpt_correction_T_min 0.9807
_exptl_absorpt_correction_type multi-scan
_exptl_absorpt_process_details '(SADABS; Bruker, 1999)'
_exptl_crystal_colour colourless
_exptl_crystal_density_diffrn 1.252
_exptl_crystal_density_method 'not measured'
_exptl_crystal_description block
_exptl_crystal_F_000 592
_exptl_crystal_size_max 0.23
_exptl_crystal_size_mid 0.19
_exptl_crystal_size_min 0.15
_refine_diff_density_max 0.224
_refine_diff_density_min -0.231
_refine_ls_extinction_method none
_refine_ls_goodness_of_fit_ref 1.049
_refine_ls_hydrogen_treatment constr
_refine_ls_matrix_type full
_refine_ls_number_parameters 192
_refine_ls_number_reflns 2611
_refine_ls_number_restraints 0
_refine_ls_restrained_S_all 1.049
_refine_ls_R_factor_all 0.0656
_refine_ls_R_factor_gt 0.0489
_refine_ls_shift/su_max 0.000
_refine_ls_shift/su_mean 0.000
_refine_ls_structure_factor_coef Fsqd
_refine_ls_weighting_details 'calc w=1/[\s^2^(Fo^2^)+(0.0730P)^2^+0.2662P] where P=(Fo^2^+2Fc^2^)/3'
_refine_ls_weighting_scheme calc
_refine_ls_wR_factor_gt 0.1341
_refine_ls_wR_factor_ref 0.1517
_reflns_number_gt 1920
_reflns_number_total 2611
_reflns_threshold_expression I>2sigma(I)
_cod_data_source_file rz5092.cif
_cod_data_source_block I
_cod_original_cell_volume 1492.4(7)
_cod_original_sg_symbol_H-M 'P 21/n'
_cod_database_code 2238918

loop_
_symmetry_equiv_pos_as_xyz
'x, y, z'
'-x+1/2, y+1/2, -z+1/2'
'-x, -y, -z'
'x-1/2, -y-1/2, z-1/2'

loop_
_atom_site_type_symbol
_atom_site_label
_atom_site_fract_x
_atom_site_fract_y
_atom_site_fract_z
_atom_site_U_iso_or_equiv
_atom_site_adp_type
_atom_site_calc_flag
_atom_site_refinement_flags
_atom_site_occupancy
_atom_site_symmetry_multiplicity
N N1 0.10885(12) 0.7854(2) 0.55820(10) 0.0547(4) Uani d . 1 1
N N2 0.09507(14) 0.9165(2) 0.61803(11) 0.0672(5) Uani d . 1 1
N N3 0.23653(13) 0.7566(2) 0.66890(10) 0.0628(5) Uani d . 1 1
O O1 0.25306(14) 0.4080(2) 0.34386(12) 0.0912(6) Uani d . 1 1
O O2 0.14672(10) 0.22579(18) 0.39941(9) 0.0636(4) Uani d . 1 1
C C1 0.2563(2) -0.0255(4) 0.3838(2) 0.0930(8) Uani d . 1 1
H H1A 0.3166 0.0453 0.3874 0.140 Uiso calc R 1 1
H H1B 0.2629 -0.1306 0.3486 0.140 Uiso calc R 1 1
H H1C 0.2463 -0.0598 0.4432 0.140 Uiso calc R 1 1
C C2 0.16849(19) 0.0806(3) 0.34085(16) 0.0752(6) Uani d . 1 1
H H2A 0.1827 0.1295 0.2845 0.090 Uiso calc R 1 1
H H2B 0.1098 0.0035 0.3278 0.090 Uiso calc R 1 1
C C3 0.19373(14) 0.3795(3) 0.39345(12) 0.0555(5) Uani d . 1 1
C C4 0.16236(13) 0.5171(2) 0.45608(12) 0.0499(5) Uani d . 1 1
C C5 0.07336(14) 0.6198(3) 0.42544(13) 0.0556(5) Uani d . 1 1
C C6 0.04891(14) 0.7524(3) 0.47858(13) 0.0589(5) Uani d . 1 1
H H6 -0.0087 0.8208 0.4609 0.071 Uiso calc R 1 1
C C7 0.17325(18) 0.8910(3) 0.68132(14) 0.0687(6) Uani d . 1 1
H H7 0.1843 0.9626 0.7324 0.082 Uiso calc R 1 1
C C8 0.19436(14) 0.6907(2) 0.58965(12) 0.0509(5) Uani d . 1 1
C C9 0.22271(13) 0.5487(2) 0.53631(12) 0.0488(5) Uani d . 1 1
C C10 0.31516(14) 0.4442(3) 0.57064(12) 0.0541(5) Uani d . 1 1
C C11 0.40784(15) 0.5273(4) 0.58803(16) 0.0791(7) Uani d . 1 1
H H11 0.4132 0.6496 0.5789 0.095 Uiso calc R 1 1
C C14 0.3930(2) 0.1653(4) 0.62015(18) 0.0902(8) Uani d . 1 1
H H14 0.3876 0.0438 0.6315 0.108 Uiso calc R 1 1
C C15 0.30836(17) 0.2630(3) 0.58754(14) 0.0698(6) Uani d . 1 1
H H15 0.2457 0.2068 0.5767 0.084 Uiso calc R 1 1
C C16 0.01047(17) 0.5868(3) 0.33544(15) 0.0759(7) Uani d . 1 1
H H16A -0.0466 0.6659 0.3276 0.114 Uiso calc R 1 1
H H16B -0.0127 0.4652 0.3322 0.114 Uiso calc R 1 1
H H16C 0.0505 0.6081 0.2889 0.114 Uiso calc R 1 1
C C12 0.49383(18) 0.4263(5) 0.61947(19) 0.1016(10) Uani d . 1 1
H H12 0.5571 0.4802 0.6294 0.122 Uiso calc R 1 1
C C13 0.4843(2) 0.2469(5) 0.6356(2) 0.1015(10) Uani d . 1 1
H H13 0.5414 0.1804 0.6575 0.122 Uiso calc R 1 1

loop_
_atom_site_aniso_label
_atom_site_aniso_U_11
_atom_site_aniso_U_22
_atom_site_aniso_U_33
_atom_site_aniso_U_12
_atom_site_aniso_U_13
_atom_site_aniso_U_23
N1 0.0617(9) 0.0450(9) 0.0561(9) 0.0084(7) 0.0047(7) 0.0023(7)
N2 0.0850(12) 0.0518(10) 0.0632(10) 0.0147(9) 0.0069(9) -0.0068(8)
N3 0.0732(11) 0.0605(10) 0.0531(9) 0.0066(9) 0.0045(8) -0.0003(8)
O1 0.1124(13) 0.0857(12) 0.0881(11) -0.0218(10) 0.0553(10) -0.0121(9)
O2 0.0725(9) 0.0494(8) 0.0730(9) -0.0023(7) 0.0240(7) -0.0091(6)
C1 0.1027(18) 0.0772(17) 0.1035(19) 0.0237(15) 0.0294(16) -0.0102(15)
C2 0.0908(16) 0.0612(13) 0.0759(14) 0.0012(12) 0.0202(12) -0.0175(11)
C3 0.0584(11) 0.0556(12) 0.0530(10) -0.0017(9) 0.0102(9) 0.0014(9)
C4 0.0528(10) 0.0442(10) 0.0535(10) -0.0008(8) 0.0106(8) 0.0044(8)
C5 0.0560(11) 0.0505(11) 0.0581(11) 0.0009(9) 0.0023(9) 0.0046(9)
C6 0.0580(11) 0.0506(11) 0.0649(12) 0.0104(9) -0.0006(9) 0.0054(10)
C7 0.0871(15) 0.0588(13) 0.0587(12) 0.0090(12) 0.0066(11) -0.0063(10)
C8 0.0558(10) 0.0467(10) 0.0494(10) 0.0031(8) 0.0059(8) 0.0071(8)
C9 0.0520(10) 0.0450(10) 0.0505(10) 0.0019(8) 0.0112(8) 0.0073(8)
C10 0.0541(10) 0.0622(12) 0.0462(10) 0.0089(9) 0.0087(8) 0.0030(8)
C11 0.0578(13) 0.0981(18) 0.0817(15) -0.0013(12) 0.0118(11) 0.0211(14)
C14 0.0914(19) 0.0786(17) 0.0925(17) 0.0314(15) -0.0107(14) 0.0037(14)
C15 0.0719(13) 0.0598(13) 0.0730(14) 0.0130(11) -0.0034(11) 0.0006(11)
C16 0.0772(14) 0.0723(15) 0.0710(13) 0.0060(12) -0.0106(11) -0.0051(11)
C12 0.0531(13) 0.161(3) 0.0913(18) 0.0025(17) 0.0116(12) 0.0282(19)
C13 0.0799(19) 0.127(3) 0.0966(19) 0.0475(19) 0.0126(15) 0.0175(19)

loop_
_atom_type_symbol
_atom_type_description
_atom_type_scat_dispersion_real
_atom_type_scat_dispersion_imag
_atom_type_scat_source
C C 0.0033 0.0016 'International Tables Vol C Tables 4.2.6.8 and 6.1.1.4'
H H 0.0000 0.0000 'International Tables Vol C Tables 4.2.6.8 and 6.1.1.4'
N N 0.0061 0.0033 'International Tables Vol C Tables 4.2.6.8 and 6.1.1.4'
O O 0.0106 0.0060 'International Tables Vol C Tables 4.2.6.8 and 6.1.1.4'

loop_
_geom_angle_atom_site_label_1
_geom_angle_atom_site_label_2
_geom_angle_atom_site_label_3
_geom_angle
C6 N1 N2 126.33(15)
C6 N1 C8 124.03(16)
N2 N1 C8 109.64(15)
C7 N2 N1 101.54(16)
C8 N3 C7 102.27(16)
C3 O2 C2 117.72(16)
C2 C1 H1A 109.5
C2 C1 H1B 109.5
H1A C1 H1B 109.5
C2 C1 H1C 109.5
H1A C1 H1C 109.5
H1B C1 H1C 109.5
O2 C2 C1 110.81(19)
O2 C2 H2A 109.5
C1 C2 H2A 109.5
O2 C2 H2B 109.5
C1 C2 H2B 109.5
H2A C2 H2B 108.1
O1 C3 O2 124.74(19)
O1 C3 C4 123.47(19)
O2 C3 C4 111.78(15)
C9 C4 C5 122.70(17)
C9 C4 C3 119.35(16)
C5 C4 C3 117.77(16)
C6 C5 C4 118.08(17)
C6 C5 C16 120.25(18)
C4 C5 C16 121.63(18)
C5 C6 N1 119.61(17)
C5 C6 H6 120.2
N1 C6 H6 120.2
N2 C7 N3 117.05(19)
N2 C7 H7 121.5
N3 C7 H7 121.5
N3 C8 N1 109.50(17)
N3 C8 C9 132.10(17)
N1 C8 C9 118.40(15)
C4 C9 C8 117.18(16)
C4 C9 C10 124.22(16)
C8 C9 C10 118.60(15)
C11 C10 C15 119.36(19)
C11 C10 C9 120.41(19)
C15 C10 C9 120.21(18)
C10 C11 C12 119.5(3)
C10 C11 H11 120.3
C12 C11 H11 120.3
C13 C14 C15 119.6(3)
C13 C14 H14 120.2
C15 C14 H14 120.2
C14 C15 C10 120.8(2)
C14 C15 H15 119.6
C10 C15 H15 119.6
C5 C16 H16A 109.5
C5 C16 H16B 109.5
H16A C16 H16B 109.5
C5 C16 H16C 109.5
H16A C16 H16C 109.5
H16B C16 H16C 109.5
C13 C12 C11 119.6(3)
C13 C12 H12 120.2
C11 C12 H12 120.2
C14 C13 C12 121.1(2)
C14 C13 H13 119.4
C12 C13 H13 119.4

loop_
_geom_bond_atom_site_label_1
_geom_bond_atom_site_label_2
_geom_bond_distance
N1 C6 1.358(2)
N1 N2 1.364(2)
N1 C8 1.368(2)
N2 C7 1.316(3)
N3 C8 1.333(2)
N3 C7 1.347(3)
O1 C3 1.192(2)
O2 C3 1.322(2)
O2 C2 1.458(2)
C1 C2 1.482(3)
C1 H1A 0.9600
C1 H1B 0.9600
C1 H1C 0.9600
C2 H2A 0.9700
C2 H2B 0.9700
C3 C4 1.500(3)
C4 C9 1.366(3)
C4 C5 1.433(3)
C5 C6 1.347(3)
C5 C16 1.501(3)
C6 H6 0.9300
C7 H7 0.9300
C8 C9 1.420(3)
C9 C10 1.488(2)
C10 C11 1.377(3)
C10 C15 1.385(3)
C11 C12 1.397(4)
C11 H11 0.9300
C14 C13 1.355(4)
C14 C15 1.374(3)
C14 H14 0.9300
C15 H15 0.9300
C16 H16A 0.9600
C16 H16B 0.9600
C16 H16C 0.9600
C12 C13 1.374(5)
C12 H12 0.9300
C13 H13 0.9300

loop_
_geom_hbond_atom_site_label_D
_geom_hbond_atom_site_label_H
_geom_hbond_atom_site_label_A
_geom_hbond_site_symmetry_A
_geom_hbond_distance_DH
_geom_hbond_distance_HA
_geom_hbond_distance_DA
_geom_hbond_angle_DHA
C6 H6 N2 3_576 0.93 2.49 3.332(3) 151.2
